data_4323354
loop_
_publ_author_name
'Changtao Qian'
'Jianhua Guo'
'Jie Sun'
'Jian Chen'
'Peiju Zheng'

_publ_contact_author
;
    Changtao Qian
 354 Fenglin Ru, Sahnghai, China; zip code  200032
;
_publ_contact_author_email ' sunjie@pub.sioc.ac.cn '
_publ_contact_author_fax ' 64166128'
_publ_contact_author_phone ' 86 - 21 - 64163300 - 3301 '
_publ_section_title
;
 Heterobimetallic Complexes with Phenylcyclopentadienyl Ligand: Syntheses
 and Structures of
 Tricarbonylchromium-\h6,\h5-Phenylcyclopentadienyl-Transition Metal
 Complexes1
;
_journal_name_full 'Inorganic Chemistry'
_journal_page_first 1286
_journal_page_last 1295
_journal_paper_doi 10.1021/ic951630i
_journal_volume 36
_journal_year 1997
_chemical_formula_sum 'C50 H45 Cl Cr O4 P2 Ru'
_space_group_IT_number 2
_symmetry_cell_setting triclinic
_symmetry_Int_Tables_number 2
_symmetry_space_group_name_Hall '-P 1'
_symmetry_space_group_name_H-M 'P -1'
_audit_creation_date 'Tue Dec 12 07:42:16 1995'
_audit_creation_method 'from TEXRAY.INF file'
_cell_angle_alpha 104.22(3)
_cell_angle_beta 103.50(2)
_cell_angle_gamma 90.81(3)
_cell_formula_units_Z 2.00
_cell_length_a 14.033(4)
_cell_length_b 16.163(6)
_cell_length_c 10.411(3)
_cell_measurement_reflns_used 24
_cell_measurement_temperature 20.0
_cell_measurement_theta_max 21.44
_cell_measurement_theta_min 18.50
_cell_volume 2219.4(13)
_computing_cell_refinement 'MSC/AFC Diffractometer Control'
_computing_data_collection 'MSC/AFC Diffractometer Control'
_computing_data_reduction 'teXsan: PROCESS (MSC)'
_computing_publication_material 'teXsan: FINISH (MSC)'
_computing_structure_refinement 'teXsan: LS (MSC)'
_computing_structure_solution SHELXS86
_diffrn_ambient_temperature 20.0
_diffrn_measurement_device AFC7R
_diffrn_measurement_method 'omega/2-theta scans'
_diffrn_orient_matrix_UB_11 -0.02599
_diffrn_orient_matrix_UB_12 -0.04893
_diffrn_orient_matrix_UB_13 -0.08183
_diffrn_orient_matrix_UB_21 -0.05112
_diffrn_orient_matrix_UB_22 0.03602
_diffrn_orient_matrix_UB_23 -0.03769
_diffrn_orient_matrix_UB_31 0.04597
_diffrn_orient_matrix_UB_32 0.02015
_diffrn_orient_matrix_UB_33 -0.04823
_diffrn_radiation_monochromator graphite
_diffrn_radiation_source 'X-ray tube'
_diffrn_radiation_type MoKalpha
_diffrn_radiation_wavelength 0.7107
_diffrn_reflns_av_R_equivalents 3.16
_diffrn_reflns_limit_h_max 13
_diffrn_reflns_limit_h_min 0
_diffrn_reflns_limit_k_max 17
_diffrn_reflns_limit_k_min -17
_diffrn_reflns_limit_l_max 9
_diffrn_reflns_limit_l_min -9
_diffrn_reflns_number 5972
_diffrn_reflns_theta_max 22.4981
_diffrn_standards_decay_% -1.05
_diffrn_standards_interval_count 200
_diffrn_standards_number 3
_exptl_absorpt_coefficient_mu_cm 7.616
_exptl_absorpt_correction_T_max 1.000
_exptl_absorpt_correction_T_min 0.885
_exptl_absorpt_correction_type psi-scan
_exptl_crystal_colour red
_exptl_crystal_density_diffrn 1.437
_exptl_crystal_description prismatic
_exptl_crystal_F_000 984.00
_exptl_crystal_size_max 0.300
_exptl_crystal_size_min 0.200
_refine_diff_density_max -1.84390
_refine_diff_density_min 3.15850
_refine_ls_extinction_coef 0.00000
_refine_ls_extinction_method Zachariasen_type_2_Gaussian_isotropic
_refine_ls_goodness_of_fit_obs 2.760
_refine_ls_matrix_type diagonal
_refine_ls_number_parameters 300
_refine_ls_number_reflns 3702
_refine_ls_number_restraints 0
_refine_ls_R_factor_obs 0.081
_refine_ls_shift/esd_max 2.4660
_refine_ls_structure_factor_coef F
_refine_ls_weighting_scheme sigma
_refine_ls_wR_factor_obs 0.096
_cod_data_source_file ic951630i_3.cif
_cod_data_source_block master_file_afc7*.xtl
_cod_original_cell_volume 2219(1)
_cod_original_sg_symbol_H-M 'P -1 '
_cod_original_formula_sum 'C50 H45 O4 Cr P2 Cl Ru'
_cod_database_code 4323354

loop_
_symmetry_equiv_pos_as_xyz
'   +x,   +y,   +z'
'   -x,   -y,   -z'

loop_
_atom_site_label
_atom_site_fract_x
_atom_site_fract_y
_atom_site_fract_z
_atom_site_U_iso_or_equiv
_atom_site_thermal_displace_type
_atom_site_calc_flag
_atom_site_calc_attached_atom
Ru2 0.7278(1) 0.1909(1) -0.1153(2) 0.0278(5) Uij ? ?
Cr1 0.7793(10) -0.1503(8) -0.307(1) 0.266(6) Uij ? ?
Cl3 0.6881(4) 0.1818(4) -0.3606(6) 0.044(2) Uij ? ?
P3 0.5726(4) 0.2283(4) -0.0898(6) 0.032(1) Uij ? ?
P4 0.8101(5) 0.3245(4) -0.0702(6) 0.035(2) Uij ? ?
O1 0.879(2) -0.309(2) -0.388(3) 0.15(1) Uij ? ?
O2 0.915(2) -0.098(2) -0.032(3) 0.124(9) Uij ? ?
O3 0.665(2) -0.265(2) -0.172(2) 0.118(8) Uij ? ?
O4 0.890(2) 0.165(1) 0.412(2) 0.097(7) Uij ? ?
O5 0.2361(5) 0.1556(4) 0.3053(6) -0.031(1) Uij ? ?
C1 0.492(2) 0.304(1) -0.167(2) 0.033(5) Uij ? ?
C2 0.508(2) 0.320(1) -0.287(2) 0.039(6) Uij ? ?
C3 0.346(2) 0.382(2) -0.190(2) 0.048(7) Uij ? ?
C4 0.415(2) 0.336(2) -0.112(2) 0.050(7) Uij ? ?
C5 0.362(2) 0.399(2) -0.309(2) 0.052(7) Uij ? ?
C6 0.569(2) 0.265(1) 0.094(2) 0.034(5) Uij ? ?
C7 0.579(2) 0.349(1) 0.158(2) 0.038(6) Uij ? ?
C8 0.594(2) 0.374(2) 0.301(3) 0.056(7) Uij ? ?
C9 0.599(2) 0.313(2) 0.375(2) 0.048(7) Uij ? ?
C10 0.589(2) 0.228(2) 0.312(2) 0.047(6) Uij ? ?
C11 0.572(2) 0.200(1) 0.166(2) 0.037(6) Uij ? ?
C12 0.440(2) 0.367(1) -0.359(2) 0.046(7) Uij ? ?
C13 0.490(2) 0.072(2) -0.277(2) 0.047(7) Uij ? ?
C14 0.481(2) 0.132(2) -0.159(2) 0.045(6) Uij ? ?
C15 0.398(2) 0.128(2) -0.102(3) 0.062(8) Uij ? ?
C16 0.325(2) 0.058(2) -0.163(3) 0.062(8) Uij ? ?
C17 0.857(2) 0.158(2) 0.024(2) 0.051(7) Uij ? ?
C18 0.852(2) 0.105(1) -0.111(2) 0.048(6) Uij ? ?
C19 0.761(2) 0.051(1) -0.154(2) 0.039(6) Uij ? ?
C20 0.705(2) 0.068(1) -0.053(2) 0.038(6) Uij ? ?
C21 0.731(2) -0.018(1) -0.280(2) 0.040(6) Uij ? ?
C22 0.792(2) -0.032(2) -0.376(2) 0.052(7) Uij ? ?
C23 0.769(2) -0.102(2) -0.493(2) 0.053(7) Uij ? ?
C24 0.766(2) 0.483(2) -0.334(3) 0.066(8) Uij ? ?
C25 0.802(2) 0.420(2) -0.270(3) 0.062(8) Uij ? ?
C26 0.765(2) 0.403(1) -0.167(2) 0.037(6) Uij ? ?
C27 0.689(2) 0.450(2) -0.126(2) 0.050(7) Uij ? ?
C28 0.878(2) 0.476(2) 0.130(2) 0.051(7) Uij ? ?
C29 0.839(2) 0.391(1) 0.104(2) 0.040(6) Uij ? ?
C30 0.821(2) 0.359(2) 0.206(2) 0.049(7) Uij ? ?
C31 0.647(2) -0.076(2) -0.305(3) 0.055(7) Uij ? ?
C32 0.621(2) -0.144(2) -0.429(3) 0.069(8) Uij ? ?
C33 0.770(2) 0.136(1) 0.060(2) 0.044(6) Uij ? ?
C34 0.420(2) 0.003(2) -0.338(3) 0.057(7) Uij ? ?
C35 0.340(2) 0.000(2) -0.277(3) 0.064(8) Uij ? ?
C36 1.018(2) 0.340(2) 0.010(3) 0.062(8) Uij ? ?
C37 0.934(2) 0.310(2) -0.094(2) 0.050(7) Uij ? ?
C38 0.938(2) 0.260(2) -0.225(3) 0.063(8) Uij ? ?
C39 1.039(2) 0.243(2) -0.242(3) 0.079(9) Uij ? ?
C40 1.122(2) 0.275(2) -0.129(3) 0.086(10) Uij ? ?
C41 1.111(2) 0.320(2) -0.008(3) 0.080(9) Uij ? ?
C42 0.650(2) 0.512(2) -0.196(3) 0.061(8) Uij ? ?
C43 0.692(2) 0.528(2) -0.298(3) 0.064(8) Uij ? ?
C44 0.689(2) -0.160(2) -0.519(3) 0.056(7) Uij ? ?
C45 0.850(2) 0.410(2) 0.349(3) 0.068(8) Uij ? ?
C46 0.888(2) 0.497(2) 0.377(3) 0.064(8) Uij ? ?
C47 0.903(2) 0.529(2) 0.269(3) 0.063(8) Uij ? ?
C48 0.844(3) -0.252(2) -0.358(4) 0.11(1) Uij ? ?
C49 0.869(2) -0.119(2) -0.135(3) 0.079(9) Uij ? ?
C50 0.707(2) -0.223(2) -0.228(3) 0.076(9) Uij ? ?

loop_
_atom_type_symbol
_atom_type_oxidation_number
_atom_type_number_in_cell
_atom_type_scat_dispersion_real
_atom_type_scat_dispersion_imag
_atom_type_scat_source
C 0 100 0.003 0.002 'International Tables'
H 0 90 0.000 0.000 'International Tables'
Cr 0 2 0.321 0.624 'International Tables'
O 0 8 0.011 0.006 'International Tables'
P 0 4 0.102 0.094 'International Tables'
Cl 0 2 0.148 0.159 'International Tables'
Ru 0 2 -1.259 0.836 'International Tables'
